data_4350457
loop_
_publ_author_name
'Stace, Justin J.'
'Lambert, Kurt D.'
'Krause, Jeanette A.'
'Connick, William B.'

_publ_section_title
;
 Rhodium dimers with 2,2-dimethyl-1,3-diisocyano and
 bis(diphenylphosphino)methane bridging ligands.
;
_journal_issue 22
_journal_name_full 'Inorganic chemistry'
_journal_page_first 9123
_journal_page_last 9131
_journal_paper_doi 10.1021/ic060923g
_journal_volume 45
_journal_year 2006
_chemical_formula_moiety 'C64 H64 N4 P4 Rh2, 2(C24 H20 B), 0.5(C H4 O), 0.2(H2 O)'
_chemical_formula_sum 'C112.5 H106.4 B2 N4 O0.7 P4 Rh2'
_chemical_formula_weight 1876.94
_space_group_IT_number 14
_space_group_name_Hall '-P 2yn'
_space_group_name_H-M_alt 'P 1 21/n 1'
_symmetry_cell_setting monoclinic
_symmetry_space_group_name_Hall '-P 2yn'
_symmetry_space_group_name_H-M 'P 1 21/n 1'
_atom_sites_solution_hydrogens mixed
_atom_sites_solution_primary direct
_atom_sites_solution_secondary difmap
_audit_creation_method SHELXL-97
_cell_angle_alpha 90.00
_cell_angle_beta 113.1020(10)
_cell_angle_gamma 90.00
_cell_formula_units_Z 2
_cell_length_a 16.5108(2)
_cell_length_b 17.2821(3)
_cell_length_c 19.7071(4)
_cell_measurement_reflns_used 8010
_cell_measurement_temperature 150(2)
_cell_measurement_theta_max 28.3
_cell_measurement_theta_min 2.4
_cell_volume 5172.31(16)
_computing_cell_refinement 'SAINT v5.A06 (Bruker)'
_computing_data_collection 'SMART v5.054 (Bruker)'
_computing_data_reduction 'SAINT v5.A06 (Bruker)'
_computing_molecular_graphics 'SHELXTL v5.03,6.1,6.14 (Sheldrick)'
_computing_publication_material 'SHELXTL v5.03,6.1,6.14 (Sheldrick)'
_computing_structure_refinement 'SHELXTL v5.03,6.1,6.14 (Sheldrick)'
_computing_structure_solution 'SHELXTL v5.03,6.1,6.14 (Sheldrick)'
_diffrn_ambient_temperature 150(2)
_diffrn_measured_fraction_theta_full 0.985
_diffrn_measured_fraction_theta_max 0.985
_diffrn_measurement_device_type 'Bruker SMART 1K CCD'
_diffrn_measurement_method '\w scans'
_diffrn_radiation_monochromator graphite
_diffrn_radiation_source 'fine-focus sealed tube'
_diffrn_radiation_type MoK\a
_diffrn_radiation_wavelength 0.71073
_diffrn_reflns_av_R_equivalents 0.0538
_diffrn_reflns_av_sigmaI/netI 0.0825
_diffrn_reflns_limit_h_max 12
_diffrn_reflns_limit_h_min -21
_diffrn_reflns_limit_k_max 23
_diffrn_reflns_limit_k_min -23
_diffrn_reflns_limit_l_max 26
_diffrn_reflns_limit_l_min -25
_diffrn_reflns_number 33072
_diffrn_reflns_theta_full 28.26
_diffrn_reflns_theta_max 28.26
_diffrn_reflns_theta_min 2.42
_diffrn_standards_decay_% 0
_diffrn_standards_number 0
_exptl_absorpt_coefficient_mu 0.429
_exptl_absorpt_correction_T_max 0.9503
_exptl_absorpt_correction_T_min 0.7952
_exptl_absorpt_correction_type multi-scan
_exptl_absorpt_process_details 'SADABS (Sheldrick)'
_exptl_crystal_colour 'dark blue'
_exptl_crystal_density_diffrn 1.205
_exptl_crystal_density_meas ?
_exptl_crystal_description rod
_exptl_crystal_F_000 1950
_exptl_crystal_size_max 0.56
_exptl_crystal_size_mid 0.18
_exptl_crystal_size_min 0.12
_refine_diff_density_max 1.371
_refine_diff_density_min -0.412
_refine_diff_density_rms 0.118
_refine_ls_extinction_method none
_refine_ls_goodness_of_fit_ref 1.054
_refine_ls_hydrogen_treatment constr
_refine_ls_matrix_type full
_refine_ls_number_parameters 575
_refine_ls_number_reflns 12608
_refine_ls_number_restraints 2
_refine_ls_restrained_S_all 1.054
_refine_ls_R_factor_all 0.1003
_refine_ls_R_factor_gt 0.0537
_refine_ls_shift/su_max 0.003
_refine_ls_shift/su_mean 0.000
_refine_ls_structure_factor_coef Fsqd
_refine_ls_weighting_details 'calc w=1/[\s^2^(Fo^2^)+(0.0838P)^2^+0.3288P] where P=(Fo^2^+2Fc^2^)/3'
_refine_ls_weighting_scheme calc
_refine_ls_wR_factor_gt 0.1388
_refine_ls_wR_factor_ref 0.1585
_reflns_number_gt 8126
_reflns_number_total 12608
_reflns_threshold_expression >2\s(I)
_cod_data_source_file ic060923gsi20060526_014926.cif
_cod_data_source_block 3
_cod_depositor_comments
;
The following automatic conversions were performed:

data item '_symmetry_cell_setting' value 'Monoclinic' was changed to
'monoclinic' in accordance with the
/home/saulius/struct/COD-crude-data/automatic-downloads/DataCite-retrospective/ACS/depositions/lib/dictionaries/cif_core.dic
dictionary named 'cif_core.dic' version 2.4.2 last updated on
2011-04-26.

data item '_exptl_crystal_density_meas' value 'not measured' was
changed to '?' -- the value is perceived as not measured.

Automatic conversion script
Id: cif_fix_values 6909 2019-04-08 15:41:33Z antanas 
;
_cod_original_cell_volume 5172.31(15)
_cod_original_sg_symbol_H-M P2(1)/n
_cod_original_formula_sum 'C112.50 H106.40 B2 N4 O0.70 P4 Rh2'
_cod_database_code 4350457

loop_
_symmetry_equiv_pos_as_xyz
'x, y, z'
'-x+1/2, y+1/2, -z+1/2'
'-x, -y, -z'
'x-1/2, -y-1/2, z-1/2'

loop_
_atom_site_label
_atom_site_type_symbol
_atom_site_fract_x
_atom_site_fract_y
_atom_site_fract_z
_atom_site_U_iso_or_equiv
_atom_site_adp_type
_atom_site_occupancy
_atom_site_symmetry_multiplicity
_atom_site_calc_flag
_atom_site_refinement_flags
_atom_site_disorder_assembly
_atom_site_disorder_group
Rh1 Rh 0.483569(19) 0.581058(16) 0.467685(15) 0.01836(9) Uani 1 1 d . . .
P1 P 0.54406(7) 0.64145(5) 0.58083(5) 0.0205(2) Uani 1 1 d . . .
P2 P 0.42199(6) 0.52926(5) 0.35010(5) 0.0207(2) Uani 1 1 d . . .
N1 N 0.6701(2) 0.5782(2) 0.46598(19) 0.0318(8) Uani 1 1 d . . .
N2 N 0.3045(2) 0.58338(19) 0.48553(18) 0.0293(7) Uani 1 1 d . . .
C1 C 0.5992(3) 0.5794(2) 0.4634(2) 0.0234(8) Uani 1 1 d . . .
C3 C 0.7604(3) 0.5693(3) 0.4742(3) 0.0357(10) Uani 1 1 d . . .
H3A H 0.7996 0.5812 0.5259 0.043 Uiso 1 1 calc R . .
H3B H 0.7730 0.6073 0.4420 0.043 Uiso 1 1 calc R . .
C4 C 0.7818(3) 0.4883(2) 0.4551(2) 0.0293(9) Uani 1 1 d . . .
C5 C 0.8775(3) 0.4917(3) 0.4615(2) 0.0355(10) Uani 1 1 d . . .
H5A H 0.9165 0.5039 0.5125 0.053 Uiso 1 1 calc R . .
H5B H 0.8831 0.5319 0.4285 0.053 Uiso 1 1 calc R . .
H5C H 0.8940 0.4415 0.4477 0.053 Uiso 1 1 calc R . .
C6 C 0.7190(3) 0.4668(3) 0.3766(2) 0.0420(11) Uani 1 1 d . . .
H6A H 0.6590 0.4619 0.3747 0.063 Uiso 1 1 calc R . .
H6B H 0.7374 0.4174 0.3627 0.063 Uiso 1 1 calc R . .
H6C H 0.7205 0.5072 0.3423 0.063 Uiso 1 1 calc R . .
C7 C 0.3701(3) 0.5842(2) 0.4774(2) 0.0244(8) Uani 1 1 d . . .
C8 C 0.2206(3) 0.5741(3) 0.4900(2) 0.0321(9) Uani 1 1 d . . .
H8A H 0.1765 0.5608 0.4404 0.039 Uiso 1 1 calc R . .
H8B H 0.2031 0.6242 0.5045 0.039 Uiso 1 1 calc R . .
C9 C 0.5560(2) 0.5753(2) 0.65745(19) 0.0201(7) Uani 1 1 d . . .
H9A H 0.5013 0.5790 0.6666 0.024 Uiso 1 1 calc R . .
H9B H 0.6043 0.5955 0.7020 0.024 Uiso 1 1 calc R . .
C10 C 0.6488(3) 0.6903(2) 0.6020(2) 0.0270(9) Uani 1 1 d . . .
C11 C 0.6548(3) 0.7389(3) 0.5469(3) 0.0451(12) Uani 1 1 d . . .
H11 H 0.6045 0.7465 0.5025 0.054 Uiso 1 1 calc R . .
C12 C 0.7329(4) 0.7757(3) 0.5565(3) 0.0617(16) Uani 1 1 d . . .
H12 H 0.7367 0.8076 0.5185 0.074 Uiso 1 1 calc R . .
C13 C 0.8069(4) 0.7656(3) 0.6231(4) 0.0619(16) Uani 1 1 d . . .
H13 H 0.8611 0.7898 0.6294 0.074 Uiso 1 1 calc R . .
C14 C 0.8017(3) 0.7210(3) 0.6789(3) 0.0518(13) Uani 1 1 d . . .
H14 H 0.8513 0.7157 0.7241 0.062 Uiso 1 1 calc R . .
C15 C 0.7215(3) 0.6831(3) 0.6684(2) 0.0367(10) Uani 1 1 d . . .
H15 H 0.7174 0.6526 0.7070 0.044 Uiso 1 1 calc R . .
C16 C 0.4767(3) 0.7182(2) 0.5953(2) 0.0245(8) Uani 1 1 d . . .
C17 C 0.4839(3) 0.7386(3) 0.6660(2) 0.0357(10) Uani 1 1 d . . .
H17 H 0.5257 0.7129 0.7077 0.043 Uiso 1 1 calc R . .
C18 C 0.4309(3) 0.7959(3) 0.6763(3) 0.0425(11) Uani 1 1 d . . .
H18 H 0.4362 0.8089 0.7247 0.051 Uiso 1 1 calc R . .
C19 C 0.3709(3) 0.8336(3) 0.6167(3) 0.0474(13) Uani 1 1 d . . .
H19 H 0.3342 0.8725 0.6236 0.057 Uiso 1 1 calc R . .
C20 C 0.3638(4) 0.8146(3) 0.5459(3) 0.0591(16) Uani 1 1 d . . .
H20 H 0.3228 0.8412 0.5044 0.071 Uiso 1 1 calc R . .
C21 C 0.4162(3) 0.7575(3) 0.5359(2) 0.0443(12) Uani 1 1 d . . .
H21 H 0.4107 0.7449 0.4874 0.053 Uiso 1 1 calc R . .
C22 C 0.4663(3) 0.5718(2) 0.2864(2) 0.0239(8) Uani 1 1 d . . .
C23 C 0.4671(3) 0.5313(2) 0.2256(2) 0.0331(10) Uani 1 1 d . . .
H23 H 0.4443 0.4801 0.2162 0.040 Uiso 1 1 calc R . .
C24 C 0.5012(3) 0.5654(3) 0.1788(2) 0.0381(11) Uani 1 1 d . . .
H24 H 0.5014 0.5376 0.1373 0.046 Uiso 1 1 calc R . .
C25 C 0.5347(3) 0.6393(3) 0.1923(2) 0.0360(10) Uani 1 1 d . . .
H25 H 0.5585 0.6624 0.1604 0.043 Uiso 1 1 calc R . .
C26 C 0.5336(3) 0.6792(2) 0.2519(2) 0.0369(10) Uani 1 1 d . . .
H26 H 0.5568 0.7302 0.2612 0.044 Uiso 1 1 calc R . .
C27 C 0.4992(3) 0.6466(2) 0.2989(2) 0.0305(9) Uani 1 1 d . . .
H27 H 0.4982 0.6753 0.3396 0.037 Uiso 1 1 calc R . .
C28 C 0.3028(3) 0.5399(2) 0.3016(2) 0.0265(8) Uani 1 1 d . . .
C29 C 0.2468(3) 0.5009(3) 0.3282(2) 0.0330(9) Uani 1 1 d . . .
H29 H 0.2712 0.4678 0.3699 0.040 Uiso 1 1 calc R . .
C30 C 0.1557(3) 0.5101(3) 0.2943(3) 0.0498(13) Uani 1 1 d . . .
H30 H 0.1179 0.4823 0.3116 0.060 Uiso 1 1 calc R . .
C31 C 0.1210(3) 0.5606(3) 0.2346(3) 0.0582(15) Uani 1 1 d . . .
H31 H 0.0591 0.5682 0.2116 0.070 Uiso 1 1 calc R . .
C32 C 0.1741(4) 0.5983(4) 0.2095(4) 0.0708(19) Uani 1 1 d . . .
H32 H 0.1494 0.6330 0.1692 0.085 Uiso 1 1 calc R . .
C33 C 0.2660(3) 0.5879(3) 0.2417(3) 0.0501(13) Uani 1 1 d . . .
H33 H 0.3025 0.6140 0.2219 0.060 Uiso 1 1 calc R . .
B B 0.5019(3) 0.2665(3) 0.0765(3) 0.0340(11) Uani 1 1 d . . .
C34 C 0.4579(3) 0.2342(2) -0.0096(2) 0.0309(9) Uani 1 1 d . . .
C35 C 0.3700(3) 0.2451(2) -0.0567(2) 0.0324(9) Uani 1 1 d . . .
H35 H 0.3324 0.2724 -0.0388 0.039 Uiso 1 1 calc R . .
C36 C 0.3351(3) 0.2175(3) -0.1292(2) 0.0412(11) Uani 1 1 d . . .
H36 H 0.2748 0.2259 -0.1595 0.049 Uiso 1 1 calc R . .
C37 C 0.3885(4) 0.1777(3) -0.1568(3) 0.0469(13) Uani 1 1 d . . .
H37 H 0.3650 0.1583 -0.2058 0.056 Uiso 1 1 calc R . .
C38 C 0.4763(4) 0.1665(3) -0.1121(3) 0.0403(11) Uani 1 1 d . . .
H38 H 0.5137 0.1400 -0.1307 0.048 Uiso 1 1 calc R . .
C39 C 0.5098(3) 0.1940(2) -0.0402(2) 0.0349(10) Uani 1 1 d . . .
H39 H 0.5702 0.1853 -0.0103 0.042 Uiso 1 1 calc R . .
C40 C 0.5581(3) 0.1939(3) 0.1293(2) 0.0341(10) Uani 1 1 d . . .
C41 C 0.5169(3) 0.1238(3) 0.1314(2) 0.0353(10) Uani 1 1 d . . .
H41 H 0.4566 0.1180 0.0997 0.042 Uiso 1 1 calc R . .
C42 C 0.5585(3) 0.0621(3) 0.1768(2) 0.0392(11) Uani 1 1 d . . .
H42 H 0.5265 0.0163 0.1767 0.047 Uiso 1 1 calc R . .
C43 C 0.6468(3) 0.0677(3) 0.2221(3) 0.0454(12) Uani 1 1 d . . .
H43 H 0.6757 0.0265 0.2544 0.054 Uiso 1 1 calc R . .
C44 C 0.6918(3) 0.1330(3) 0.2199(2) 0.0471(13) Uani 1 1 d . . .
H44 H 0.7531 0.1363 0.2494 0.057 Uiso 1 1 calc R . .
C45 C 0.6484(3) 0.1961(3) 0.1743(2) 0.0413(11) Uani 1 1 d . . .
H45 H 0.6813 0.2412 0.1740 0.050 Uiso 1 1 calc R . .
C46 C 0.4232(3) 0.2970(3) 0.1017(2) 0.0358(10) Uani 1 1 d . . .
C47 C 0.3839(3) 0.2535(3) 0.1412(2) 0.0436(12) Uani 1 1 d . . .
H47 H 0.4046 0.2026 0.1566 0.052 Uiso 1 1 calc R . .
C48 C 0.3153(4) 0.2832(4) 0.1585(3) 0.0567(15) Uani 1 1 d . . .
H48 H 0.2897 0.2519 0.1845 0.068 Uiso 1 1 calc R . .
C49 C 0.2844(4) 0.3577(4) 0.1382(3) 0.0590(16) Uani 1 1 d . . .
H49 H 0.2388 0.3783 0.1508 0.071 Uiso 1 1 calc R . .
C50 C 0.3209(3) 0.4007(3) 0.0999(3) 0.0537(14) Uani 1 1 d . . .
H50 H 0.2996 0.4515 0.0849 0.064 Uiso 1 1 calc R . .
C51 C 0.3886(3) 0.3719(3) 0.0823(3) 0.0493(13) Uani 1 1 d . . .
H51 H 0.4127 0.4043 0.0559 0.059 Uiso 1 1 calc R . .
C52 C 0.5671(3) 0.3394(3) 0.0830(3) 0.0404(11) Uani 1 1 d . . .
C53 C 0.6052(3) 0.3804(3) 0.1497(3) 0.0501(13) Uani 1 1 d . . .
H53 H 0.5934 0.3631 0.1907 0.060 Uiso 1 1 calc R . .
C54 C 0.6593(4) 0.4451(4) 0.1591(4) 0.0644(17) Uani 1 1 d . . .
H54 H 0.6849 0.4698 0.2058 0.077 Uiso 1 1 calc R . .
C55 C 0.6752(4) 0.4727(3) 0.0996(4) 0.0698(18) Uani 1 1 d . . .
H55 H 0.7102 0.5177 0.1046 0.084 Uiso 1 1 calc R . .
C56 C 0.6392(4) 0.4336(3) 0.0312(4) 0.0670(17) Uani 1 1 d . . .
H56 H 0.6507 0.4513 -0.0098 0.080 Uiso 1 1 calc R . .
C57 C 0.5866(3) 0.3688(3) 0.0248(3) 0.0507(13) Uani 1 1 d . . .
H57 H 0.5627 0.3430 -0.0214 0.061 Uiso 1 1 calc R . .
O1S O 0.5900(18) 0.8854(15) 0.3469(14) 0.046(6) Uiso 0.125 1 d PD A -1
H1S H 0.6448 0.8602 0.3672 0.069 Uiso 0.125 1 d P B -1
O2S O 0.5368(17) 0.8697(14) 0.3605(14) 0.043(6) Uiso 0.125 1 d PD A -2
H2S H 0.4870 0.8437 0.3675 0.064 Uiso 0.125 1 d P C -2
C1S C 0.585(2) 0.9340(17) 0.3966(17) 0.108(11) Uiso 0.25 1 d PD . .
H3S H 0.6461 0.9268 0.4030 0.161 Uiso 0.125 1 d P D -3
H4S H 0.5945 0.9343 0.4490 0.161 Uiso 0.125 1 d P E -3
H5S H 0.5660 0.9861 0.3773 0.161 Uiso 0.125 1 d P F -3
H6S H 0.6379 0.9333 0.4423 0.161 Uiso 0.125 1 d P G -4
H7S H 0.5454 0.9170 0.4203 0.161 Uiso 0.125 1 d P H -4
H8S H 0.5765 0.9894 0.3854 0.161 Uiso 0.125 1 d P I -4
O1W O 0.537(3) 0.992(3) 0.500(3) 0.093(15) Uiso 0.10 1 d P J -5
H1W H 0.5490 1.0265 0.5305 0.140 Uiso 0.10 1 d P K -5
H2W H 0.5012 1.0049 0.4594 0.140 Uiso 0.10 1 d P L -5

loop_
_atom_site_aniso_label
_atom_site_aniso_U_11
_atom_site_aniso_U_22
_atom_site_aniso_U_33
_atom_site_aniso_U_23
_atom_site_aniso_U_13
_atom_site_aniso_U_12
Rh1 0.01891(15) 0.01929(14) 0.01723(14) -0.00101(12) 0.00745(11) -0.00134(12)
P1 0.0217(5) 0.0199(5) 0.0194(5) -0.0012(4) 0.0076(4) -0.0020(4)
P2 0.0208(5) 0.0220(5) 0.0178(5) 0.0003(4) 0.0061(4) -0.0014(4)
N1 0.0258(19) 0.0354(19) 0.0355(19) -0.0012(16) 0.0133(16) 0.0014(16)
N2 0.0281(19) 0.0326(18) 0.0309(18) -0.0005(15) 0.0155(16) -0.0028(16)
C1 0.025(2) 0.0239(18) 0.0208(18) 0.0014(16) 0.0088(16) 0.0021(17)
C3 0.021(2) 0.047(3) 0.042(2) -0.001(2) 0.0153(19) -0.0016(19)
C4 0.022(2) 0.039(2) 0.030(2) 0.0006(18) 0.0132(18) 0.0015(18)
C5 0.026(2) 0.045(3) 0.043(3) 0.004(2) 0.021(2) 0.0015(19)
C6 0.032(2) 0.063(3) 0.030(2) -0.004(2) 0.011(2) 0.002(2)
C7 0.029(2) 0.0241(19) 0.0189(18) 0.0004(16) 0.0080(16) -0.0028(17)
C8 0.023(2) 0.042(2) 0.035(2) 0.0024(19) 0.0160(19) 0.0036(19)
C9 0.0223(18) 0.0199(17) 0.0179(17) -0.0006(15) 0.0076(15) -0.0005(15)
C10 0.031(2) 0.0217(19) 0.032(2) -0.0088(17) 0.0151(18) -0.0066(17)
C11 0.048(3) 0.039(3) 0.046(3) 0.006(2) 0.015(2) -0.014(2)
C12 0.066(4) 0.058(3) 0.061(4) 0.002(3) 0.025(3) -0.027(3)
C13 0.054(4) 0.058(3) 0.086(4) -0.016(3) 0.041(3) -0.032(3)
C14 0.035(3) 0.056(3) 0.057(3) -0.019(3) 0.010(3) -0.013(2)
C15 0.036(3) 0.037(2) 0.036(2) -0.008(2) 0.012(2) -0.006(2)
C16 0.028(2) 0.0211(18) 0.0226(19) -0.0036(15) 0.0079(17) -0.0004(16)
C17 0.041(3) 0.036(2) 0.024(2) 0.0000(18) 0.0060(19) 0.011(2)
C18 0.049(3) 0.045(3) 0.034(2) -0.011(2) 0.016(2) 0.009(2)
C19 0.050(3) 0.046(3) 0.041(3) -0.008(2) 0.012(2) 0.022(2)
C20 0.076(4) 0.051(3) 0.036(3) 0.002(2) 0.007(3) 0.038(3)
C21 0.064(3) 0.040(3) 0.023(2) -0.003(2) 0.010(2) 0.013(2)
C22 0.024(2) 0.027(2) 0.0202(18) 0.0021(16) 0.0088(16) -0.0026(16)
C23 0.047(3) 0.026(2) 0.028(2) -0.0021(17) 0.017(2) -0.0057(19)
C24 0.054(3) 0.038(3) 0.027(2) 0.0014(18) 0.022(2) 0.002(2)
C25 0.037(3) 0.046(3) 0.028(2) 0.011(2) 0.016(2) -0.003(2)
C26 0.045(3) 0.031(2) 0.034(2) 0.0006(19) 0.015(2) -0.016(2)
C27 0.040(3) 0.025(2) 0.025(2) -0.0008(17) 0.0117(19) -0.0063(18)
C28 0.022(2) 0.026(2) 0.026(2) -0.0032(17) 0.0042(17) -0.0027(16)
C29 0.029(2) 0.038(2) 0.029(2) 0.0000(19) 0.0089(18) 0.0026(19)
C30 0.029(3) 0.057(3) 0.061(3) -0.012(3) 0.015(2) -0.005(2)
C31 0.021(2) 0.066(4) 0.071(4) 0.004(3) -0.001(3) 0.009(2)
C32 0.045(3) 0.068(4) 0.077(4) 0.041(3) 0.000(3) 0.015(3)
C33 0.037(3) 0.050(3) 0.052(3) 0.019(3) 0.005(2) 0.003(2)
B 0.031(3) 0.035(3) 0.031(2) -0.006(2) 0.006(2) -0.002(2)
C34 0.035(2) 0.025(2) 0.029(2) -0.0004(17) 0.0088(19) -0.0039(18)
C35 0.031(2) 0.032(2) 0.028(2) 0.0029(18) 0.0051(18) -0.0050(19)
C36 0.046(3) 0.039(3) 0.028(2) 0.008(2) 0.004(2) -0.013(2)
C37 0.077(4) 0.036(3) 0.026(2) 0.001(2) 0.018(3) -0.019(3)
C38 0.059(3) 0.031(2) 0.038(3) 0.000(2) 0.026(3) -0.007(2)
C39 0.039(3) 0.032(2) 0.033(2) 0.0018(19) 0.014(2) -0.002(2)
C40 0.025(2) 0.049(3) 0.024(2) -0.011(2) 0.0046(18) 0.003(2)
C41 0.026(2) 0.047(3) 0.029(2) -0.008(2) 0.0073(19) -0.001(2)
C42 0.039(3) 0.047(3) 0.033(2) -0.001(2) 0.016(2) 0.008(2)
C43 0.043(3) 0.062(3) 0.030(2) 0.003(2) 0.013(2) 0.020(3)
C44 0.025(2) 0.076(4) 0.031(2) -0.013(2) 0.001(2) 0.011(3)
C45 0.033(3) 0.047(3) 0.039(3) -0.009(2) 0.009(2) -0.001(2)
C46 0.023(2) 0.043(3) 0.030(2) -0.015(2) -0.0007(18) -0.0024(19)
C47 0.042(3) 0.063(3) 0.023(2) -0.001(2) 0.009(2) 0.015(2)
C48 0.047(3) 0.094(4) 0.031(3) 0.007(3) 0.018(2) 0.017(3)
C49 0.042(3) 0.093(5) 0.034(3) -0.018(3) 0.006(2) 0.017(3)
C50 0.036(3) 0.051(3) 0.061(3) -0.023(3) 0.005(3) 0.005(2)
C51 0.035(3) 0.043(3) 0.063(3) -0.016(3) 0.011(3) -0.007(2)
C52 0.030(2) 0.041(3) 0.041(3) -0.008(2) 0.004(2) -0.004(2)
C53 0.037(3) 0.059(3) 0.054(3) -0.022(3) 0.018(3) -0.011(2)
C54 0.046(3) 0.068(4) 0.078(4) -0.036(3) 0.023(3) -0.027(3)
C55 0.060(4) 0.051(3) 0.082(5) -0.015(3) 0.011(4) -0.028(3)
C56 0.059(4) 0.063(4) 0.069(4) 0.004(3) 0.014(3) -0.025(3)
C57 0.044(3) 0.049(3) 0.045(3) -0.001(2) 0.003(2) -0.010(2)

loop_
_atom_type_symbol
_atom_type_description
_atom_type_scat_dispersion_real
_atom_type_scat_dispersion_imag
_atom_type_scat_source
C C 0.0033 0.0016 'International Tables Vol C Tables 4.2.6.8 and 6.1.1.4'
H H 0.0000 0.0000 'International Tables Vol C Tables 4.2.6.8 and 6.1.1.4'
B B 0.0013 0.0007 'International Tables Vol C Tables 4.2.6.8 and 6.1.1.4'
N N 0.0061 0.0033 'International Tables Vol C Tables 4.2.6.8 and 6.1.1.4'
P P 0.1023 0.0942 'International Tables Vol C Tables 4.2.6.8 and 6.1.1.4'
Rh Rh -1.1178 0.9187 'International Tables Vol C Tables 4.2.6.8 and 6.1.1.4'
O O 0.0106 0.0060 'International Tables Vol C Tables 4.2.6.8 and 6.1.1.4'

loop_
_geom_angle_atom_site_label_1
_geom_angle_atom_site_label_2
_geom_angle_atom_site_label_3
_geom_angle
_geom_angle_site_symmetry_1
_geom_angle_site_symmetry_3
C1 Rh1 C7 177.04(15) . .
C1 Rh1 P1 89.35(11) . .
C7 Rh1 P1 87.75(11) . .
C1 Rh1 P2 90.22(11) . .
C7 Rh1 P2 92.72(11) . .
P1 Rh1 P2 175.80(4) . .
C1 Rh1 Rh1 89.30(11) . 3_666
C7 Rh1 Rh1 90.31(11) . 3_666
P1 Rh1 Rh1 94.23(3) . 3_666
P2 Rh1 Rh1 89.95(3) . 3_666
C10 P1 C16 102.11(18) . .
C10 P1 C9 108.30(18) . .
C16 P1 C9 101.46(17) . .
C10 P1 Rh1 116.33(13) . .
C16 P1 Rh1 114.94(13) . .
C9 P1 Rh1 112.24(12) . .
C28 P2 C22 103.78(18) . .
C28 P2 C9 105.07(17) . 3_666
C22 P2 C9 101.05(17) . 3_666
C28 P2 Rh1 116.37(13) . .
C22 P2 Rh1 113.15(13) . .
C9 P2 Rh1 115.65(12) 3_666 .
C1 N1 C3 173.7(4) . .
C7 N2 C8 173.0(4) . .
N1 C1 Rh1 175.4(3) . .
N1 C3 C4 113.5(3) . .
C3 C4 C6 110.0(4) . .
C3 C4 C5 106.0(3) . .
C6 C4 C5 111.0(3) . .
C3 C4 C8 113.4(3) . 3_666
C6 C4 C8 110.2(4) . 3_666
C5 C4 C8 106.1(3) . 3_666
N2 C7 Rh1 176.8(3) . .
N2 C8 C4 114.5(3) . 3_666
P1 C9 P2 119.91(19) . 3_666
C15 C10 C11 118.9(4) . .
C15 C10 P1 124.5(3) . .
C11 C10 P1 116.7(3) . .
C12 C11 C10 120.9(5) . .
C11 C12 C13 119.4(5) . .
C14 C13 C12 120.7(5) . .
C13 C14 C15 119.5(5) . .
C10 C15 C14 120.5(4) . .
C21 C16 C17 118.1(4) . .
C21 C16 P1 120.4(3) . .
C17 C16 P1 121.4(3) . .
C18 C17 C16 120.9(4) . .
C19 C18 C17 120.0(4) . .
C18 C19 C20 119.7(4) . .
C21 C20 C19 120.1(4) . .
C20 C21 C16 121.1(4) . .
C27 C22 C23 119.1(4) . .
C27 C22 P2 119.1(3) . .
C23 C22 P2 121.8(3) . .
C24 C23 C22 120.1(4) . .
C25 C24 C23 120.3(4) . .
C26 C25 C24 119.6(4) . .
C25 C26 C27 121.1(4) . .
C26 C27 C22 119.8(4) . .
C33 C28 C29 118.6(4) . .
C33 C28 P2 122.1(3) . .
C29 C28 P2 119.2(3) . .
C30 C29 C28 120.7(4) . .
C29 C30 C31 119.0(5) . .
C32 C31 C30 120.4(5) . .
C31 C32 C33 121.3(5) . .
C28 C33 C32 119.9(5) . .
C52 B C46 107.7(4) . .
C52 B C34 110.6(4) . .
C46 B C34 109.5(4) . .
C52 B C40 110.2(4) . .
C46 B C40 111.4(4) . .
C34 B C40 107.4(3) . .
C35 C34 C39 115.5(4) . .
C35 C34 B 124.0(4) . .
C39 C34 B 120.5(4) . .
C34 C35 C36 122.6(4) . .
C37 C36 C35 120.0(5) . .
C38 C37 C36 119.3(4) . .
C37 C38 C39 120.1(5) . .
C38 C39 C34 122.6(5) . .
C41 C40 C45 114.4(4) . .
C41 C40 B 120.9(4) . .
C45 C40 B 124.7(4) . .
C42 C41 C40 124.1(4) . .
C43 C42 C41 119.4(5) . .
C44 C43 C42 119.3(5) . .
C43 C44 C45 120.8(4) . .
C40 C45 C44 121.8(5) . .
C51 C46 C47 114.5(4) . .
C51 C46 B 119.7(4) . .
C47 C46 B 125.8(4) . .
C48 C47 C46 122.0(5) . .
C49 C48 C47 120.7(5) . .
C50 C49 C48 118.4(5) . .
C49 C50 C51 121.4(5) . .
C50 C51 C46 122.9(5) . .
C57 C52 C53 114.8(4) . .
C57 C52 B 124.9(4) . .
C53 C52 B 120.2(4) . .
C54 C53 C52 123.8(5) . .
C55 C54 C53 119.2(5) . .
C54 C55 C56 119.7(5) . .
C57 C56 C55 119.0(6) . .
C56 C57 C52 123.6(5) . .
O1S C1S O2S 45.5(15) . .

loop_
_geom_bond_atom_site_label_1
_geom_bond_atom_site_label_2
_geom_bond_distance
_geom_bond_site_symmetry_2
Rh1 C1 1.945(4) .
Rh1 C7 1.957(4) .
Rh1 P1 2.3046(10) .
Rh1 P2 2.3143(10) .
Rh1 Rh 3.0371(5) 3_666
P1 C10 1.820(4) .
P1 C16 1.824(4) .
P1 C9 1.842(3) .
P2 C28 1.829(4) .
P2 C22 1.837(4) .
P2 C9 1.861(4) 3_666
N1 C1 1.152(5) .
N1 C3 1.443(5) .
N2 C7 1.155(5) .
N2 C8 1.431(5) .
C3 C4 1.525(6) .
C4 C6 1.532(6) .
C4 C5 1.537(5) .
C4 C8 1.538(6) 3_666
C10 C15 1.392(6) .
C10 C11 1.406(6) .
C11 C12 1.384(7) .
C12 C13 1.410(8) .
C13 C14 1.372(8) .
C14 C15 1.417(6) .
C16 C21 1.383(6) .
C16 C17 1.396(5) .
C17 C18 1.388(6) .
C18 C19 1.368(7) .
C19 C20 1.393(7) .
C20 C21 1.376(6) .
C22 C27 1.386(5) .
C22 C23 1.393(5) .
C23 C24 1.386(6) .
C24 C25 1.376(6) .
C25 C26 1.370(6) .
C26 C27 1.381(5) .
C28 C33 1.375(6) .
C28 C29 1.401(6) .
C29 C30 1.395(6) .
C30 C31 1.396(8) .
C31 C32 1.333(8) .
C32 C33 1.407(7) .
B C52 1.628(7) .
B C46 1.649(7) .
B C34 1.659(6) .
B C40 1.661(7) .
C34 C35 1.395(6) .
C34 C39 1.411(6) .
C35 C36 1.398(6) .
C36 C37 1.387(7) .
C37 C38 1.383(7) .
C38 C39 1.388(6) .
C40 C41 1.399(6) .
C40 C45 1.405(6) .
C41 C42 1.388(6) .
C42 C43 1.382(7) .
C43 C44 1.361(7) .
C44 C45 1.416(7) .
C46 C51 1.407(7) .
C46 C47 1.409(7) .
C47 C48 1.403(7) .
C48 C49 1.385(8) .
C49 C50 1.357(8) .
C50 C51 1.386(7) .
C52 C57 1.403(7) .
C52 C53 1.405(6) .
C53 C54 1.399(7) .
C54 C55 1.384(8) .
C55 C56 1.413(8) .
C56 C57 1.393(7) .
O1S C1S 1.319(18) .
O2S C1S 1.389(18) .
